data_2226145
loop_
_publ_author_name
'Li, Yu-Feng'
'Jian, Fang-Fang'

_publ_section_title
;
 <i>N</i>'-(4-Methylbenzylidene)thiophene-2-carbohydrazide
;
_journal_coeditor_code HB5447
_journal_issue 6
_journal_name_full 'Acta Crystallographica Section E'
_journal_page_first o1398
_journal_paper_doi 10.1107/S1600536810017976
_journal_volume 66
_journal_year 2010
_chemical_formula_iupac 'C13 H12 N2 O S'
_chemical_formula_moiety 'C13 H12 N2 O S'
_chemical_formula_sum 'C13 H12 N2 O S'
_chemical_formula_weight 244.31
_chemical_name_systematic
;
<i>N</i>'-(4-Methylbenzylidene)thiophene-2-carbohydrazide
;
_space_group_IT_number 14
_symmetry_cell_setting monoclinic
_symmetry_space_group_name_Hall '-P 2ybc'
_symmetry_space_group_name_H-M 'P 1 21/c 1'
_atom_sites_solution_hydrogens geom
_atom_sites_solution_primary direct
_atom_sites_solution_secondary difmap
_audit_creation_method SHELXL-97
_cell_angle_alpha 90.00
_cell_angle_beta 105.87(3)
_cell_angle_gamma 90.00
_cell_formula_units_Z 4
_cell_length_a 14.920(3)
_cell_length_b 5.3976(11)
_cell_length_c 15.636(3)
_cell_measurement_reflns_used 1759
_cell_measurement_temperature 293(2)
_cell_measurement_theta_max 3.35
_cell_measurement_theta_min 27.48
_cell_volume 1211.2(5)
_computing_cell_refinement 'SAINT (Bruker, 1997)'
_computing_data_collection 'SMART (Bruker, 1997)'
_computing_data_reduction 'SAINT (Bruker, 1997)'
_computing_molecular_graphics 'SHELXTL (Sheldrick, 2008)'
_computing_publication_material 'SHELXTL (Sheldrick, 2008)'
_computing_structure_refinement 'SHELXL97 (Sheldrick, 2008)'
_computing_structure_solution 'SHELXS97 (Sheldrick, 2008)'
_diffrn_ambient_temperature 293(2)
_diffrn_measured_fraction_theta_full 0.975
_diffrn_measured_fraction_theta_max 0.975
_diffrn_measurement_device_type 'Bruker SMART CCD'
_diffrn_measurement_method 'phi and omega scans'
_diffrn_radiation_monochromator graphite
_diffrn_radiation_source 'fine-focus sealed tube'
_diffrn_radiation_type MoK\a
_diffrn_radiation_wavelength 0.71073
_diffrn_reflns_av_R_equivalents 0.0512
_diffrn_reflns_av_sigmaI/netI 0.0535
_diffrn_reflns_limit_h_max 19
_diffrn_reflns_limit_h_min -19
_diffrn_reflns_limit_k_max 6
_diffrn_reflns_limit_k_min -6
_diffrn_reflns_limit_l_max 20
_diffrn_reflns_limit_l_min -20
_diffrn_reflns_number 10416
_diffrn_reflns_theta_full 27.48
_diffrn_reflns_theta_max 27.48
_diffrn_reflns_theta_min 3.35
_exptl_absorpt_coefficient_mu 0.251
_exptl_absorpt_correction_type none
_exptl_crystal_colour Colorless
_exptl_crystal_density_diffrn 1.340
_exptl_crystal_density_method 'not measured'
_exptl_crystal_description Block
_exptl_crystal_F_000 512
_exptl_crystal_size_max 0.22
_exptl_crystal_size_mid 0.20
_exptl_crystal_size_min 0.18
_refine_diff_density_max 0.731
_refine_diff_density_min -0.471
_refine_ls_extinction_method none
_refine_ls_goodness_of_fit_ref 1.076
_refine_ls_hydrogen_treatment constr
_refine_ls_matrix_type full
_refine_ls_number_parameters 154
_refine_ls_number_reflns 2697
_refine_ls_number_restraints 0
_refine_ls_restrained_S_all 1.076
_refine_ls_R_factor_all 0.1061
_refine_ls_R_factor_gt 0.0798
_refine_ls_shift/su_max 0.000
_refine_ls_shift/su_mean 0.000
_refine_ls_structure_factor_coef Fsqd
_refine_ls_weighting_details 'calc w=1/[\s^2^(Fo^2^)+(0.1685P)^2^+0.1567P] where P=(Fo^2^+2Fc^2^)/3'
_refine_ls_weighting_scheme calc
_refine_ls_wR_factor_gt 0.2413
_refine_ls_wR_factor_ref 0.2750
_reflns_number_gt 1759
_reflns_number_total 2697
_reflns_threshold_expression I>2\s(I)
_cod_data_source_file hb5447.cif
_cod_data_source_block I
_cod_depositor_comments
;
The following automatic conversions were performed:
'_symmetry_cell_setting' value 'Monoclinic' changed to 'monoclinic'
according to '/home/saulius/struct/CIF-dictionaries/cif_core.dic'
dictionary named 'cif_core.dic' version 2.4.1 from 2010-06-29.

Automatic conversion script
Id: cif_fix_enum 1527 2010-12-29 10:47:43Z saulius 
;
_cod_original_cell_volume 1211.2(4)
_cod_original_sg_symbol_H-M 'P 21/c'
_cod_database_code 2226145
_cod_database_fobs_code 2226145

loop_
_symmetry_equiv_pos_as_xyz
'x, y, z'
'-x, y+1/2, -z+1/2'
'-x, -y, -z'
'x, -y-1/2, z-1/2'

loop_
_atom_site_type_symbol
_atom_site_label
_atom_site_fract_x
_atom_site_fract_y
_atom_site_fract_z
_atom_site_U_iso_or_equiv
_atom_site_adp_type
_atom_site_calc_flag
_atom_site_refinement_flags
_atom_site_occupancy
_atom_site_disorder_assembly
_atom_site_disorder_group
S S1 0.20737(7) 0.6743(2) 0.48624(6) 0.0649(4) Uani d . 1 . .
N N1 0.17714(18) 0.2992(5) 0.59639(17) 0.0481(7) Uani d . 1 . .
N N2 0.09655(17) 0.2160(6) 0.53950(16) 0.0507(7) Uani d . 1 . .
H H2A 0.0658 0.1007 0.5569 0.061 Uiso calc R 1 . .
O O1 -0.00815(15) 0.2169(5) 0.40660(15) 0.0576(7) Uani d . 1 . .
C C9 0.0635(2) 0.3089(6) 0.4567(2) 0.0461(7) Uani d . 1 . .
C C8 0.2059(2) 0.1867(6) 0.6707(2) 0.0506(8) Uani d . 1 . .
H H8A 0.1713 0.0564 0.6841 0.061 Uiso calc R 1 . .
C C5 0.2924(2) 0.2600(6) 0.7348(2) 0.0476(7) Uani d . 1 . .
C C10 0.11121(19) 0.5146(6) 0.42646(19) 0.0460(7) Uani d . 1 . .
C C2 0.4649(2) 0.3822(8) 0.8565(2) 0.0573(9) Uani d . 1 . .
C C12 0.1361(2) 0.8109(7) 0.3262(2) 0.0607(10) Uani d . 1 . .
H H12A 0.1276 0.9021 0.2741 0.073 Uiso calc R 1 . .
C C7 0.4251(2) 0.5308(8) 0.7826(2) 0.0636(10) Uani d . 1 . .
H H7A 0.4562 0.6732 0.7732 0.076 Uiso calc R 1 . .
C C11 0.0757(2) 0.6016(6) 0.3332(2) 0.0506(8) Uani d . 1 . .
H H11A 0.0261 0.5375 0.2889 0.061 Uiso calc R 1 . .
C C3 0.4150(3) 0.1770(7) 0.8695(2) 0.0665(10) Uani d . 1 . .
H H3A 0.4388 0.0766 0.9188 0.080 Uiso calc R 1 . .
C C6 0.3420(3) 0.4727(8) 0.7240(2) 0.0598(9) Uani d . 1 . .
H H6A 0.3176 0.5765 0.6758 0.072 Uiso calc R 1 . .
C C4 0.3296(3) 0.1174(8) 0.8101(2) 0.0631(10) Uani d . 1 . .
H H4A 0.2969 -0.0203 0.8211 0.076 Uiso calc R 1 . .
C C13 0.2054(2) 0.8631(7) 0.4008(2) 0.0582(9) Uani d . 1 . .
H H13A 0.2477 0.9916 0.4041 0.070 Uiso calc R 1 . .
C C1 0.5603(3) 0.4412(11) 0.9168(2) 0.0842(14) Uani d . 1 . .
H H1B 0.5764 0.3217 0.9640 0.126 Uiso calc R 1 . .
H H1C 0.5598 0.6038 0.9415 0.126 Uiso calc R 1 . .
H H1D 0.6054 0.4355 0.8833 0.126 Uiso calc R 1 . .

loop_
_atom_site_aniso_label
_atom_site_aniso_U_11
_atom_site_aniso_U_22
_atom_site_aniso_U_33
_atom_site_aniso_U_12
_atom_site_aniso_U_13
_atom_site_aniso_U_23
S1 0.0703(7) 0.0624(8) 0.0608(6) -0.0180(4) 0.0157(5) -0.0037(4)
N1 0.0482(14) 0.0436(16) 0.0523(14) -0.0058(11) 0.0134(11) -0.0062(12)
N2 0.0476(14) 0.0518(18) 0.0515(15) -0.0119(12) 0.0119(11) -0.0025(12)
O1 0.0464(12) 0.0575(16) 0.0636(14) -0.0100(10) 0.0059(10) -0.0006(12)
C9 0.0418(15) 0.0428(19) 0.0553(18) -0.0020(12) 0.0160(13) -0.0049(13)
C8 0.0563(18) 0.049(2) 0.0486(17) -0.0078(14) 0.0182(13) -0.0002(14)
C5 0.0579(18) 0.0424(19) 0.0443(15) -0.0017(14) 0.0170(13) -0.0032(13)
C10 0.0402(15) 0.0450(19) 0.0521(16) 0.0006(12) 0.0114(12) -0.0028(13)
C2 0.0542(18) 0.071(3) 0.0485(17) 0.0056(16) 0.0169(14) -0.0091(16)
C12 0.0487(18) 0.067(3) 0.067(2) 0.0068(15) 0.0157(15) 0.0172(18)
C7 0.063(2) 0.070(3) 0.0566(19) -0.0181(18) 0.0147(15) -0.0001(18)
C11 0.0444(16) 0.048(2) 0.0649(19) 0.0041(13) 0.0249(14) 0.0159(15)
C3 0.077(2) 0.063(3) 0.052(2) 0.0041(19) 0.0038(16) 0.0088(17)
C6 0.069(2) 0.055(2) 0.0504(17) -0.0126(17) 0.0085(15) 0.0067(16)
C4 0.078(2) 0.053(2) 0.057(2) -0.0079(18) 0.0159(17) 0.0089(16)
C13 0.062(2) 0.046(2) 0.065(2) -0.0056(15) 0.0150(16) 0.0037(16)
C1 0.058(2) 0.131(5) 0.059(2) 0.001(2) 0.0076(17) -0.013(3)

loop_
_atom_type_symbol
_atom_type_description
_atom_type_scat_dispersion_real
_atom_type_scat_dispersion_imag
_atom_type_scat_source
C C 0.0033 0.0016 'International Tables Vol C Tables 4.2.6.8 and 6.1.1.4'
H H 0.0000 0.0000 'International Tables Vol C Tables 4.2.6.8 and 6.1.1.4'
N N 0.0061 0.0033 'International Tables Vol C Tables 4.2.6.8 and 6.1.1.4'
S S 0.1246 0.1234 'International Tables Vol C Tables 4.2.6.8 and 6.1.1.4'
O O 0.0106 0.0060 'International Tables Vol C Tables 4.2.6.8 and 6.1.1.4'

loop_
_geom_angle_atom_site_label_1
_geom_angle_atom_site_label_2
_geom_angle_atom_site_label_3
_geom_angle_site_symmetry_1
_geom_angle_site_symmetry_3
_geom_angle
_geom_angle_publ_flag
C13 S1 C10 . . 92.39(16) ?
C8 N1 N2 . . 117.1(3) ?
C9 N2 N1 . . 122.0(3) ?
C9 N2 H2A . . 119.0 ?
N1 N2 H2A . . 119.0 ?
O1 C9 N2 . . 118.8(3) ?
O1 C9 C10 . . 120.7(3) ?
N2 C9 C10 . . 120.5(3) ?
N1 C8 C5 . . 120.8(3) ?
N1 C8 H8A . . 119.6 ?
C5 C8 H8A . . 119.6 ?
C4 C5 C6 . . 117.0(3) ?
C4 C5 C8 . . 120.4(3) ?
C6 C5 C8 . . 122.6(3) ?
C9 C10 C11 . . 118.8(3) ?
C9 C10 S1 . . 127.8(2) ?
C11 C10 S1 . . 113.4(2) ?
C3 C2 C7 . . 117.2(3) ?
C3 C2 C1 . . 122.1(4) ?
C7 C2 C1 . . 120.6(4) ?
C13 C12 C11 . . 115.7(3) ?
C13 C12 H12A . . 122.1 ?
C11 C12 H12A . . 122.1 ?
C6 C7 C2 . . 121.8(4) ?
C6 C7 H7A . . 119.1 ?
C2 C7 H7A . . 119.1 ?
C12 C11 C10 . . 104.7(3) ?
C12 C11 H11A . . 127.6 ?
C10 C11 H11A . . 127.6 ?
C2 C3 C4 . . 121.3(3) ?
C2 C3 H3A . . 119.4 ?
C4 C3 H3A . . 119.4 ?
C7 C6 C5 . . 121.5(3) ?
C7 C6 H6A . . 119.3 ?
C5 C6 H6A . . 119.3 ?
C5 C4 C3 . . 121.2(4) ?
C5 C4 H4A . . 119.4 ?
C3 C4 H4A . . 119.4 ?
C12 C13 S1 . . 113.7(3) ?
C12 C13 H13A . . 123.1 ?
S1 C13 H13A . . 123.1 ?
C2 C1 H1B . . 109.5 ?
C2 C1 H1C . . 109.5 ?
H1B C1 H1C . . 109.5 ?
C2 C1 H1D . . 109.5 ?
H1B C1 H1D . . 109.5 ?
H1C C1 H1D . . 109.5 ?

loop_
_geom_bond_atom_site_label_1
_geom_bond_atom_site_label_2
_geom_bond_site_symmetry_2
_geom_bond_distance
_geom_bond_publ_flag
S1 C13 . 1.673(3) ?
S1 C10 . 1.715(3) ?
N1 C8 . 1.277(4) ?
N1 N2 . 1.362(3) ?
N2 C9 . 1.350(4) ?
N2 H2A . 0.8600 ?
O1 C9 . 1.242(4) ?
C9 C10 . 1.465(4) ?
C8 C5 . 1.455(4) ?
C8 H8A . 0.9300 ?
C5 C4 . 1.389(5) ?
C5 C6 . 1.400(5) ?
C10 C11 . 1.486(4) ?
C2 C3 . 1.380(5) ?
C2 C7 . 1.399(5) ?
C2 C1 . 1.511(5) ?
C12 C13 . 1.360(5) ?
C12 C11 . 1.468(5) ?
C12 H12A . 0.9300 ?
C7 C6 . 1.362(5) ?
C7 H7A . 0.9300 ?
C11 H11A . 0.9300 ?
C3 C4 . 1.394(5) ?
C3 H3A . 0.9300 ?
C6 H6A . 0.9300 ?
C4 H4A . 0.9300 ?
C13 H13A . 0.9300 ?
C1 H1B . 0.9600 ?
C1 H1C . 0.9600 ?
C1 H1D . 0.9600 ?

loop_
_geom_hbond_atom_site_label_D
_geom_hbond_atom_site_label_H
_geom_hbond_atom_site_label_A
_geom_hbond_site_symmetry_A
_geom_hbond_distance_DH
_geom_hbond_distance_HA
_geom_hbond_distance_DA
_geom_hbond_angle_DHA
N2 H2A O1 3_556 0.86 2.07 2.919(4) 170

loop_
_cod_related_entry_id
_cod_related_entry_database
_cod_related_entry_code
1 ChemSpider 5270529
